data_4505003
loop_
_publ_author_name
'Podesta, Thomas J.'
'Orpen, A. Guy'

_publ_section_title
;
 Tris(Pyridinium)Triazine in Crystal Synthesis of 3-Fold Symmetric
 Structures
;
_journal_issue 2
_journal_name_full 'Crystal Growth &amp; Design'
_journal_page_first 681
_journal_paper_doi 10.1021/cg049783g
_journal_volume 5
_journal_year 2005
_chemical_formula_sum 'C18 H15 Cl6 N6 Sb'
_chemical_formula_weight 649.81
_chemical_name_systematic
;
 ?
;
_space_group_IT_number 161
_symmetry_cell_setting rhombohedral
_symmetry_space_group_name_Hall 'R 3 -2"c'
_symmetry_space_group_name_H-M 'R 3 c :H'
_atom_sites_solution_hydrogens geom
_atom_sites_solution_primary direct
_atom_sites_solution_secondary difmap
_audit_creation_method SHELXL-97
_cell_angle_alpha 90.00
_cell_angle_beta 90.00
_cell_angle_gamma 120.00
_cell_formula_units_Z 6
_cell_length_a 14.6255(15)
_cell_length_b 14.6255(15)
_cell_length_c 18.848(3)
_cell_measurement_reflns_used 925
_cell_measurement_temperature 173(2)
_cell_measurement_theta_max 27.441
_cell_measurement_theta_min 2.7855
_cell_volume 3491.5(8)
_computing_cell_refinement 'Bruker SMART'
_computing_data_collection 'Bruker SMART'
_computing_data_reduction 'Bruker SAINT'
_computing_molecular_graphics 'Bruker SHELXTL'
_computing_publication_material 'Bruker SHELXTL'
_computing_structure_refinement 'SHELXL-97 (Sheldrick, 1997)'
_computing_structure_solution 'SHELXS-97 (Sheldrick, 1990)'
_diffrn_ambient_temperature 173(2)
_diffrn_measured_fraction_theta_full 1.000
_diffrn_measured_fraction_theta_max 1.000
_diffrn_measurement_device_type 'CCD area detector'
_diffrn_measurement_method 'phi and omega scans'
_diffrn_radiation_monochromator graphite
_diffrn_radiation_source 'fine-focus sealed tube'
_diffrn_radiation_type MoK\a
_diffrn_radiation_wavelength 0.71073
_diffrn_reflns_av_R_equivalents 0.0450
_diffrn_reflns_av_sigmaI/netI 0.0380
_diffrn_reflns_limit_h_max 18
_diffrn_reflns_limit_h_min -18
_diffrn_reflns_limit_k_max 18
_diffrn_reflns_limit_k_min -8
_diffrn_reflns_limit_l_max 23
_diffrn_reflns_limit_l_min -24
_diffrn_reflns_number 7110
_diffrn_reflns_theta_full 27.48
_diffrn_reflns_theta_max 27.48
_diffrn_reflns_theta_min 2.69
_exptl_absorpt_coefficient_mu 1.894
_exptl_absorpt_correction_T_max 0.862083
_exptl_absorpt_correction_T_min 0.728162
_exptl_absorpt_correction_type multi-scan
_exptl_absorpt_process_details 'SADABS (Sheldrick, 1996)'
_exptl_crystal_colour orange
_exptl_crystal_density_diffrn 1.854
_exptl_crystal_density_method 'not measured'
_exptl_crystal_description needle
_exptl_crystal_F_000 1908
_exptl_crystal_size_max 0.20
_exptl_crystal_size_mid 0.05
_exptl_crystal_size_min 0.05
_refine_diff_density_max 0.532
_refine_diff_density_min -0.363
_refine_diff_density_rms 0.074
_refine_ls_abs_structure_details 'Flack H D (1983), Acta Cryst. A39, 876-881'
_refine_ls_abs_structure_Flack 0.56(3)
_refine_ls_extinction_method none
_refine_ls_goodness_of_fit_ref 0.991
_refine_ls_hydrogen_treatment mixed
_refine_ls_matrix_type full
_refine_ls_number_parameters 95
_refine_ls_number_reflns 1742
_refine_ls_number_restraints 1
_refine_ls_restrained_S_all 0.991
_refine_ls_R_factor_all 0.0322
_refine_ls_R_factor_gt 0.0254
_refine_ls_shift/su_max 0.001
_refine_ls_shift/su_mean 0.000
_refine_ls_structure_factor_coef Fsqd
_refine_ls_weighting_details 'calc w=1/[\s^2^(Fo^2^)+(0.0232P)^2^+0.0000P] where P=(Fo^2^+2Fc^2^)/3'
_refine_ls_weighting_scheme calc
_refine_ls_wR_factor_gt 0.0489
_refine_ls_wR_factor_ref 0.0506
_reflns_number_gt 1557
_reflns_number_total 1742
_reflns_threshold_expression >2sigma(I)
_cod_data_source_file cg049783gsi20040706_102501.cif
_cod_data_source_block 4
_cod_depositor_comments
;
The following automatic conversions were performed:

'_symmetry_cell_setting' value 'Rhombohedral' changed to
'rhombohedral' according to
/home/saulius/struct/CIF-dictionaries/cif_core.dic dictionary named
'cif_core.dic' version 2.4.1 from 2010-06-29.

Automatic conversion script
Id: cif_fix_values 1715 2011-07-08 13:25:40Z adriana 

2021-12-16
Z value and formula fixed to values more according to usual
chemical conventions.                 miguel
;
_cod_original_formula_sum 'C36 H30 Cl12 N12 Sb2'
_cod_original_formula_weight 1299.62
_cod_original_formula_units_Z 3
_cod_original_cell_volume 3491.6(7)
_cod_original_sg_symbol_H-M R3c
_cod_database_code 4505003

loop_
_symmetry_equiv_pos_as_xyz
'x, y, z'
'-y, x-y, z'
'-x+y, -x, z'
'-y, -x, z+1/2'
'-x+y, y, z+1/2'
'x, x-y, z+1/2'
'x+2/3, y+1/3, z+1/3'
'-y+2/3, x-y+1/3, z+1/3'
'-x+y+2/3, -x+1/3, z+1/3'
'-y+2/3, -x+1/3, z+5/6'
'-x+y+2/3, y+1/3, z+5/6'
'x+2/3, x-y+1/3, z+5/6'
'x+1/3, y+2/3, z+2/3'
'-y+1/3, x-y+2/3, z+2/3'
'-x+y+1/3, -x+2/3, z+2/3'
'-y+1/3, -x+2/3, z+7/6'
'-x+y+1/3, y+2/3, z+7/6'
'x+1/3, x-y+2/3, z+7/6'

loop_
_atom_site_label
_atom_site_type_symbol
_atom_site_fract_x
_atom_site_fract_y
_atom_site_fract_z
_atom_site_U_iso_or_equiv
_atom_site_adp_type
_atom_site_occupancy
_atom_site_symmetry_multiplicity
_atom_site_calc_flag
_atom_site_refinement_flags
Sb1 Sb 0.0000 0.0000 0.49780(5) 0.01667(8) Uani 1 3 d S
Cl1 Cl 0.02422(8) 0.15083(7) 0.57501(5) 0.0230(2) Uani 1 1 d .
Cl2 Cl 0.18661(8) 0.14966(9) 0.42391(5) 0.0281(2) Uani 1 1 d .
C6 C -0.3362(5) 0.2437(3) 0.5819(4) 0.0180(6) Uani 1 1 d .
C5 C -0.2523(3) 0.0387(3) 0.5848(3) 0.0219(10) Uani 1 1 d .
H5A H -0.1895 0.0346 0.5871 0.026 Uiso 1 1 calc R
C2 C -0.4353(4) 0.0467(3) 0.5786(3) 0.0213(11) Uani 1 1 d .
H2A H -0.4993 0.0484 0.5763 0.026 Uiso 1 1 calc R
C1 C -0.4377(3) -0.0484(4) 0.5782(3) 0.0227(10) Uani 1 1 d .
H1A H -0.5030 -0.1127 0.5753 0.027 Uiso 1 1 calc R
C4 C -0.2470(3) 0.1348(3) 0.5846(3) 0.0220(10) Uani 1 1 d .
H4A H -0.1805 0.1980 0.5860 0.026 Uiso 1 1 calc R
N2 N -0.4293(3) 0.2409(3) 0.5823(3) 0.0191(6) Uani 1 1 d .
N1 N -0.3463(3) -0.0492(2) 0.5818(3) 0.0219(6) Uani 1 1 d .
H1B H -0.3486 -0.1105 0.5823 0.026 Uiso 1 1 calc R
C3 C -0.3400(4) 0.1395(3) 0.5824(4) 0.0173(6) Uani 1 1 d .

loop_
_atom_site_aniso_label
_atom_site_aniso_U_11
_atom_site_aniso_U_22
_atom_site_aniso_U_33
_atom_site_aniso_U_23
_atom_site_aniso_U_13
_atom_site_aniso_U_12
Sb1 0.01596(10) 0.01596(10) 0.01810(14) 0.000 0.000 0.00798(5)
Cl1 0.0191(5) 0.0213(5) 0.0280(5) -0.0054(4) -0.0005(4) 0.0097(4)
Cl2 0.0336(5) 0.0306(6) 0.0296(6) 0.0068(5) 0.0079(5) 0.0232(5)
C6 0.0204(18) 0.015(2) 0.0179(14) 0.002(2) -0.0029(13) 0.009(2)
C5 0.014(2) 0.018(2) 0.031(3) 0.0017(18) 0.0027(18) 0.0063(17)
C2 0.018(2) 0.017(2) 0.030(3) 0.0014(18) 0.0016(18) 0.0096(18)
C1 0.0144(19) 0.020(2) 0.031(3) 0.0030(18) 0.0024(18) 0.0066(18)
C4 0.021(2) 0.018(2) 0.025(3) -0.0017(18) 0.0003(18) 0.0081(17)
N2 0.0168(19) 0.019(2) 0.0244(13) 0.0001(19) -0.0015(18) 0.0115(12)
N1 0.0212(17) 0.0131(16) 0.0308(13) -0.0009(18) 0.0019(15) 0.0082(15)
C3 0.0180(16) 0.022(2) 0.0153(13) -0.001(2) 0.0021(12) 0.012(2)

loop_
_atom_type_symbol
_atom_type_description
_atom_type_scat_dispersion_real
_atom_type_scat_dispersion_imag
_atom_type_scat_source
C C 0.0033 0.0016 'International Tables Vol C Tables 4.2.6.8 and 6.1.1.4'
H H 0.0000 0.0000 'International Tables Vol C Tables 4.2.6.8 and 6.1.1.4'
N N 0.0061 0.0033 'International Tables Vol C Tables 4.2.6.8 and 6.1.1.4'
Cl Cl 0.1484 0.1585 'International Tables Vol C Tables 4.2.6.8 and 6.1.1.4'
Sb Sb -0.5866 1.5461 'International Tables Vol C Tables 4.2.6.8 and 6.1.1.4'

loop_
_geom_angle_atom_site_label_1
_geom_angle_atom_site_label_2
_geom_angle_atom_site_label_3
_geom_angle
_geom_angle_site_symmetry_1
_geom_angle_site_symmetry_3
Cl1 Sb1 Cl1 89.88(4) 3 .
Cl1 Sb1 Cl1 89.89(4) 3 2
Cl1 Sb1 Cl1 89.88(4) . 2
Cl1 Sb1 Cl2 87.05(4) 3 3
Cl1 Sb1 Cl2 173.48(5) . 3
Cl1 Sb1 Cl2 84.36(3) 2 3
Cl1 Sb1 Cl2 84.36(3) 3 .
Cl1 Sb1 Cl2 87.05(4) . .
Cl1 Sb1 Cl2 173.48(5) 2 .
Cl2 Sb1 Cl2 98.36(4) 3 .
Cl1 Sb1 Cl2 173.48(5) 3 2
Cl1 Sb1 Cl2 84.36(3) . 2
Cl1 Sb1 Cl2 87.05(4) 2 2
Cl2 Sb1 Cl2 98.36(4) 3 2
Cl2 Sb1 Cl2 98.36(4) . 2
N2 C6 N2 126.5(4) 2_565 .
N2 C6 C3 116.8(4) 2_565 .
N2 C6 C3 116.6(4) . .
N1 C5 C4 119.4(4) . .
C1 C2 C3 119.9(4) . .
N1 C1 C2 119.1(4) . .
C5 C4 C3 119.6(4) . .
C6 N2 C6 113.4(4) 3_455 .
C5 N1 C1 123.0(3) . .
C2 C3 C4 118.9(3) . .
C2 C3 C6 120.5(4) . .
C4 C3 C6 120.6(4) . .

loop_
_geom_bond_atom_site_label_1
_geom_bond_atom_site_label_2
_geom_bond_distance
_geom_bond_site_symmetry_2
Sb1 Cl1 2.5156(11) 3
Sb1 Cl1 2.5156(11) .
Sb1 Cl1 2.5156(11) 2
Sb1 Cl2 2.8645(12) 3
Sb1 Cl2 2.8645(12) .
Sb1 Cl2 2.8646(12) 2
C6 N2 1.331(7) 2_565
C6 N2 1.342(7) .
C6 C3 1.497(4) .
C5 N1 1.334(5) .
C5 C4 1.370(5) .
C2 C1 1.373(6) .
C2 C3 1.378(7) .
C1 N1 1.344(5) .
C4 C3 1.396(6) .
N2 C6 1.332(7) 3_455
